data_4119673
loop_
_publ_author_name
'Xin Xu'
'Gerald Kehr'
'Constantin G. Daniliuc'
'Gerhard Erker'

_publ_section_title
;
 Reactions of a Cationic Geminal Zr+/P Pair with Small Molecules
;
_journal_name_full 'Journal of the American Chemical Society'
_journal_page_first 6465
_journal_page_last 6476
_journal_paper_doi 10.1021/ja3110076
_journal_volume 135
_journal_year 2013
_chemical_formula_sum 'C71 H59 B Cl2 F20 N O P Zr'
_chemical_formula_weight 1526.09
_chemical_name_systematic
; 
 ? 
;
_space_group_IT_number 2
_symmetry_cell_setting triclinic
_symmetry_space_group_name_Hall '-P 1'
_symmetry_space_group_name_H-M 'P -1'
_atom_sites_solution_hydrogens geom
_atom_sites_solution_primary direct
_atom_sites_solution_secondary difmap
_audit_creation_method SHELXL-97
_cell_angle_alpha 105.1680(10)
_cell_angle_beta 99.5670(10)
_cell_angle_gamma 92.603(2)
_cell_formula_units_Z 2
_cell_length_a 10.7932(3)
_cell_length_b 18.4658(5)
_cell_length_c 19.7558(6)
_cell_measurement_reflns_used 8571
_cell_measurement_temperature 223(2)
_cell_measurement_theta_max 28.28
_cell_measurement_theta_min 4.08
_cell_volume 3731.02(19)
_computing_cell_refinement 'Collect (Nonius B.V., 1998)'
_computing_data_collection 'Collect (Nonius B.V., 1998)'
_computing_data_reduction 'Denzo-SMN (Otwinowski & Minor, 1997)'
_computing_molecular_graphics 'XP (BrukerAXS, 2000)'
_computing_publication_material 'SHELXL-97 (Sheldrick, 1997)'
_computing_structure_refinement 'SHELXL-97 (Sheldrick, 1997)'
_computing_structure_solution 'SHELXS-97 (Sheldrick, 1990)'
_diffrn_ambient_temperature 223(2)
_diffrn_measured_fraction_theta_full 0.976
_diffrn_measured_fraction_theta_max 0.976
_diffrn_measurement_device_type 'Nonius KappaCCD APEXII'
_diffrn_measurement_method '\w and \f scans'
_diffrn_radiation_monochromator 'Montel mirror'
_diffrn_radiation_source 'rotating anode Nonius FR591'
_diffrn_radiation_type MoK\a
_diffrn_radiation_wavelength 0.71073
_diffrn_reflns_av_R_equivalents 0.064
_diffrn_reflns_av_sigmaI/netI 0.0758
_diffrn_reflns_limit_h_max 12
_diffrn_reflns_limit_h_min -12
_diffrn_reflns_limit_k_max 21
_diffrn_reflns_limit_k_min -21
_diffrn_reflns_limit_l_max 21
_diffrn_reflns_limit_l_min -23
_diffrn_reflns_number 33362
_diffrn_reflns_theta_full 25.00
_diffrn_reflns_theta_max 25.00
_diffrn_reflns_theta_min 4.10
_exptl_absorpt_coefficient_mu 0.331
_exptl_absorpt_correction_T_max 0.9901
_exptl_absorpt_correction_T_min 0.8986
_exptl_absorpt_correction_type multi-scan
_exptl_absorpt_process_details 'Denzo (Otwinowski, Borek, Majewski & Minor, 2003)'
_exptl_crystal_colour yellow
_exptl_crystal_density_diffrn 1.358
_exptl_crystal_description needle
_exptl_crystal_F_000 1548
_exptl_crystal_size_max 0.33
_exptl_crystal_size_mid 0.10
_exptl_crystal_size_min 0.03
_refine_diff_density_max 0.810
_refine_diff_density_min -0.628
_refine_diff_density_rms 0.084
_refine_ls_extinction_method none
_refine_ls_goodness_of_fit_ref 1.061
_refine_ls_hydrogen_treatment constr
_refine_ls_matrix_type full
_refine_ls_number_parameters 925
_refine_ls_number_reflns 12817
_refine_ls_number_restraints 31
_refine_ls_restrained_S_all 1.063
_refine_ls_R_factor_all 0.0948
_refine_ls_R_factor_gt 0.0770
_refine_ls_shift/su_max 0.000
_refine_ls_shift/su_mean 0.000
_refine_ls_structure_factor_coef Fsqd
_refine_ls_weighting_details 'calc w=1/[\s^2^(Fo^2^)+(0.0705P)^2^+10.5868P] where P=(Fo^2^+2Fc^2^)/3'
_refine_ls_weighting_scheme calc
_refine_ls_wR_factor_gt 0.1865
_refine_ls_wR_factor_ref 0.1976
_reflns_number_gt 10366
_reflns_number_total 12817
_reflns_threshold_expression >2sigma(I)
_cod_data_source_file ja3110076_si_009.cif
_cod_data_source_block erk6650
_cod_original_cell_volume 3731.02(18)
_cod_database_code 4119673

loop_
_symmetry_equiv_pos_as_xyz
'x, y, z'
'-x, -y, -z'

loop_
_atom_site_label
_atom_site_type_symbol
_atom_site_fract_x
_atom_site_fract_y
_atom_site_fract_z
_atom_site_U_iso_or_equiv
_atom_site_adp_type
_atom_site_occupancy
_atom_site_symmetry_multiplicity
_atom_site_calc_flag
_atom_site_refinement_flags
_atom_site_disorder_assembly
_atom_site_disorder_group
Zr1 Zr 1.00040(4) 0.34173(2) 0.26034(2) 0.03159(14) Uani 1 1 d . . .
P1 P 0.96494(12) 0.15206(7) 0.17103(6) 0.0353(3) Uani 1 1 d . . .
N1 N 0.9269(5) 0.1858(3) 0.0487(2) 0.0582(13) Uani 1 1 d . . .
B1 B 1.5803(5) 0.7196(3) 0.3679(3) 0.0350(11) Uani 1 1 d . . .
O1 O 0.9771(3) 0.28948(19) 0.15183(17) 0.0406(8) Uani 1 1 d . . .
C1 C 0.9812(4) 0.2122(3) 0.2605(2) 0.0323(10) Uani 1 1 d . . .
C2 C 0.9715(4) 0.1804(3) 0.3140(2) 0.0349(10) Uani 1 1 d . . .
C3 C 0.9973(5) 0.2278(3) 0.3908(2) 0.0428(12) Uani 1 1 d . . .
H3A H 1.0170 0.2801 0.3925 0.064 Uiso 1 1 calc R . .
H3B H 1.0681 0.2104 0.4173 0.064 Uiso 1 1 calc R . .
H3C H 0.9232 0.2234 0.4118 0.064 Uiso 1 1 calc R . .
C4 C 0.9534(5) 0.2178(3) 0.1145(3) 0.0438(12) Uani 1 1 d . . .
C5 C 0.9168(8) 0.2218(4) -0.0107(3) 0.0724(19) Uani 1 1 d . . .
C6 C 0.9600(10) 0.3026(5) 0.0082(4) 0.101(3) Uani 1 1 d U . .
H6A H 0.9120 0.3308 0.0419 0.152 Uiso 1 1 calc R . .
H6B H 0.9474 0.3200 -0.0345 0.152 Uiso 1 1 calc R . .
H6C H 1.0489 0.3103 0.0295 0.152 Uiso 1 1 calc R . .
C7 C 0.7742(8) 0.2102(6) -0.0446(4) 0.095(3) Uani 1 1 d . . .
H7A H 0.7257 0.2336 -0.0089 0.143 Uiso 1 1 calc R . .
H7B H 0.7475 0.1567 -0.0622 0.143 Uiso 1 1 calc R . .
H7C H 0.7604 0.2331 -0.0838 0.143 Uiso 1 1 calc R . .
C8 C 0.9833(8) 0.1734(5) -0.0649(4) 0.089(2) Uani 1 1 d . . .
H8A H 0.9742 0.1917 -0.1071 0.133 Uiso 1 1 calc R . .
H8B H 0.9464 0.1217 -0.0779 0.133 Uiso 1 1 calc R . .
H8C H 1.0722 0.1758 -0.0447 0.133 Uiso 1 1 calc R . .
C11 C 0.8672(5) 0.4470(3) 0.3168(3) 0.0411(11) Uani 1 1 d . . .
C12 C 0.8320(5) 0.3827(3) 0.3381(3) 0.0384(11) Uani 1 1 d . . .
C13 C 0.7683(5) 0.3270(3) 0.2754(3) 0.0392(11) Uani 1 1 d . . .
C14 C 0.7691(5) 0.3557(3) 0.2172(3) 0.0453(12) Uani 1 1 d . . .
C15 C 0.8339(5) 0.4291(3) 0.2415(3) 0.0453(12) Uani 1 1 d . . .
C16 C 1.1723(5) 0.4522(3) 0.3043(3) 0.0417(11) Uani 1 1 d . . .
C17 C 1.1916(4) 0.4074(3) 0.3529(3) 0.0373(10) Uani 1 1 d . . .
C18 C 1.2301(4) 0.3368(3) 0.3163(3) 0.0406(11) Uani 1 1 d . . .
C19 C 1.2306(4) 0.3384(3) 0.2457(3) 0.0378(11) Uani 1 1 d . . .
C20 C 1.1938(5) 0.4080(3) 0.2371(3) 0.0466(12) Uani 1 1 d . . .
C21 C 0.9005(6) 0.5241(3) 0.3676(4) 0.0629(16) Uani 1 1 d . . .
H21A H 0.8284 0.5403 0.3891 0.094 Uiso 1 1 calc R . .
H21B H 0.9238 0.5592 0.3419 0.094 Uiso 1 1 calc R . .
H21C H 0.9710 0.5227 0.4047 0.094 Uiso 1 1 calc R . .
C22 C 0.8301(6) 0.3838(3) 0.4146(3) 0.0546(14) Uani 1 1 d . . .
H22A H 0.9131 0.4019 0.4434 0.082 Uiso 1 1 calc R . .
H22B H 0.8072 0.3332 0.4170 0.082 Uiso 1 1 calc R . .
H22C H 0.7687 0.4169 0.4326 0.082 Uiso 1 1 calc R . .
C23 C 0.6926(5) 0.2572(3) 0.2770(3) 0.0519(14) Uani 1 1 d . . .
H23A H 0.6056 0.2677 0.2783 0.078 Uiso 1 1 calc R . .
H23B H 0.7275 0.2419 0.3190 0.078 Uiso 1 1 calc R . .
H23C H 0.6957 0.2170 0.2345 0.078 Uiso 1 1 calc R . .
C24 C 0.6976(6) 0.3197(4) 0.1422(3) 0.0646(17) Uani 1 1 d . . .
H24A H 0.7217 0.2691 0.1254 0.097 Uiso 1 1 calc R . .
H24B H 0.7178 0.3494 0.1109 0.097 Uiso 1 1 calc R . .
H24C H 0.6077 0.3176 0.1422 0.097 Uiso 1 1 calc R . .
C25 C 0.8467(6) 0.4822(4) 0.1957(4) 0.0666(18) Uani 1 1 d . . .
H25A H 0.9154 0.5208 0.2194 0.100 Uiso 1 1 calc R . .
H25B H 0.7687 0.5056 0.1884 0.100 Uiso 1 1 calc R . .
H25C H 0.8640 0.4541 0.1499 0.100 Uiso 1 1 calc R . .
C26 C 1.1713(6) 0.5369(3) 0.3239(3) 0.0529(14) Uani 1 1 d . . .
H26A H 1.2552 0.5599 0.3266 0.079 Uiso 1 1 calc R . .
H26B H 1.1456 0.5541 0.3698 0.079 Uiso 1 1 calc R . .
H26C H 1.1123 0.5510 0.2878 0.079 Uiso 1 1 calc R . .
C27 C 1.1973(6) 0.4340(3) 0.4320(3) 0.0507(13) Uani 1 1 d . . .
H27A H 1.2838 0.4510 0.4557 0.076 Uiso 1 1 calc R . .
H27B H 1.1668 0.3929 0.4488 0.076 Uiso 1 1 calc R . .
H27C H 1.1449 0.4754 0.4426 0.076 Uiso 1 1 calc R . .
C28 C 1.2885(5) 0.2809(3) 0.3519(3) 0.0516(13) Uani 1 1 d . . .
H28A H 1.2845 0.2326 0.3168 0.077 Uiso 1 1 calc R . .
H28B H 1.2427 0.2753 0.3888 0.077 Uiso 1 1 calc R . .
H28C H 1.3759 0.2985 0.3731 0.077 Uiso 1 1 calc R . .
C29 C 1.2751(5) 0.2791(3) 0.1874(3) 0.0556(14) Uani 1 1 d . . .
H29A H 1.2992 0.2366 0.2054 0.083 Uiso 1 1 calc R . .
H29B H 1.3472 0.3008 0.1735 0.083 Uiso 1 1 calc R . .
H29C H 1.2073 0.2621 0.1464 0.083 Uiso 1 1 calc R . .
C30 C 1.1907(6) 0.4366(4) 0.1718(3) 0.0639(17) Uani 1 1 d . . .
H30A H 1.2672 0.4256 0.1528 0.096 Uiso 1 1 calc R . .
H30B H 1.1851 0.4906 0.1848 0.096 Uiso 1 1 calc R . .
H30C H 1.1180 0.4118 0.1359 0.096 Uiso 1 1 calc R . .
C31 C 0.9302(5) 0.0998(3) 0.3086(3) 0.0407(11) Uani 1 1 d . . .
C32 C 0.8025(6) 0.0779(3) 0.2996(3) 0.0573(15) Uani 1 1 d . . .
H32 H 0.7430 0.1128 0.2949 0.069 Uiso 1 1 calc R . .
C33 C 0.7623(6) 0.0052(4) 0.2974(4) 0.073(2) Uani 1 1 d . . .
H33 H 0.6756 -0.0094 0.2905 0.087 Uiso 1 1 calc R . .
C34 C 0.8487(7) -0.0463(4) 0.3053(5) 0.079(2) Uani 1 1 d . . .
H34 H 0.8208 -0.0958 0.3037 0.095 Uiso 1 1 calc R . .
C35 C 0.9741(7) -0.0252(4) 0.3153(4) 0.075(2) Uani 1 1 d . . .
H35 H 1.0329 -0.0604 0.3201 0.090 Uiso 1 1 calc R . .
C36 C 1.0160(6) 0.0480(3) 0.3185(3) 0.0577(15) Uani 1 1 d . . .
H36 H 1.1031 0.0626 0.3274 0.069 Uiso 1 1 calc R . .
C41 C 0.8333(5) 0.0805(3) 0.1355(3) 0.0457(12) Uani 1 1 d . . .
C42 C 0.7153(5) 0.0996(3) 0.1095(3) 0.0576(15) Uani 1 1 d . . .
H42 H 0.7035 0.1493 0.1079 0.069 Uiso 1 1 calc R . .
C43 C 0.6149(6) 0.0437(4) 0.0857(4) 0.077(2) Uani 1 1 d . . .
H43 H 0.5344 0.0565 0.0691 0.093 Uiso 1 1 calc R . .
C44 C 0.6298(6) -0.0284(4) 0.0859(4) 0.085(2) Uani 1 1 d . . .
H44 H 0.5606 -0.0652 0.0688 0.102 Uiso 1 1 calc R . .
C45 C 0.7466(7) -0.0477(4) 0.1110(4) 0.072(2) Uani 1 1 d . . .
H45 H 0.7569 -0.0979 0.1114 0.087 Uiso 1 1 calc R . .
C46 C 0.8488(6) 0.0059(3) 0.1358(3) 0.0562(15) Uani 1 1 d . . .
H46 H 0.9285 -0.0077 0.1528 0.067 Uiso 1 1 calc R . .
C51 C 1.1027(5) 0.1026(3) 0.1560(2) 0.0379(11) Uani 1 1 d . . .
C52 C 1.1105(6) 0.0635(3) 0.0863(3) 0.0545(14) Uani 1 1 d . . .
H52 H 1.0479 0.0655 0.0478 0.065 Uiso 1 1 calc R . .
C53 C 1.2122(7) 0.0214(4) 0.0749(3) 0.0707(19) Uani 1 1 d . . .
H53 H 1.2186 -0.0048 0.0281 0.085 Uiso 1 1 calc R . .
C54 C 1.3028(6) 0.0173(4) 0.1302(4) 0.0672(18) Uani 1 1 d . . .
H54 H 1.3703 -0.0120 0.1214 0.081 Uiso 1 1 calc R . .
C55 C 1.2963(6) 0.0559(3) 0.1989(3) 0.0563(15) Uani 1 1 d . . .
H55 H 1.3592 0.0531 0.2370 0.068 Uiso 1 1 calc R . .
C56 C 1.1960(5) 0.0989(3) 0.2116(3) 0.0443(12) Uani 1 1 d . . .
H56 H 1.1917 0.1258 0.2586 0.053 Uiso 1 1 calc R . .
C61 C 1.4826(4) 0.7591(3) 0.3175(2) 0.0346(10) Uani 1 1 d . . .
F62 F 1.6102(3) 0.87475(16) 0.36900(17) 0.0491(7) Uani 1 1 d . . .
C62 C 1.5030(5) 0.8358(3) 0.3262(3) 0.0411(11) Uani 1 1 d . . .
F63 F 1.4488(4) 0.95275(19) 0.3064(2) 0.0684(10) Uani 1 1 d . . .
C63 C 1.4227(5) 0.8785(3) 0.2948(3) 0.0486(13) Uani 1 1 d . . .
C64 C 1.3098(5) 0.8427(3) 0.2511(3) 0.0482(13) Uani 1 1 d . . .
F64 F 1.2286(4) 0.8833(2) 0.2213(2) 0.0735(11) Uani 1 1 d . . .
F65 F 1.1771(3) 0.7312(2) 0.19695(17) 0.0614(9) Uani 1 1 d . . .
C65 C 1.2844(5) 0.7671(3) 0.2399(3) 0.0426(12) Uani 1 1 d . . .
F66 F 1.3324(3) 0.65314(17) 0.26001(16) 0.0487(7) Uani 1 1 d . . .
C66 C 1.3692(5) 0.7276(3) 0.2734(3) 0.0399(11) Uani 1 1 d . . .
C71 C 1.5542(4) 0.6265(3) 0.3475(3) 0.0360(10) Uani 1 1 d . . .
F72 F 1.5474(3) 0.61545(17) 0.46442(16) 0.0506(7) Uani 1 1 d . . .
C72 C 1.5437(5) 0.5828(3) 0.3944(3) 0.0419(11) Uani 1 1 d . . .
F73 F 1.5194(3) 0.46690(18) 0.4229(2) 0.0663(10) Uani 1 1 d . . .
C73 C 1.5295(5) 0.5051(3) 0.3748(3) 0.0468(13) Uani 1 1 d . . .
F74 F 1.5099(3) 0.39044(17) 0.2840(2) 0.0719(11) Uani 1 1 d . . .
C74 C 1.5239(5) 0.4666(3) 0.3045(4) 0.0523(14) Uani 1 1 d . . .
F75 F 1.5312(3) 0.4692(2) 0.1864(2) 0.0709(10) Uani 1 1 d . . .
C75 C 1.5357(5) 0.5064(3) 0.2557(3) 0.0511(14) Uani 1 1 d . . .
F76 F 1.5671(3) 0.61894(18) 0.22743(16) 0.0536(8) Uani 1 1 d . . .
C76 C 1.5522(5) 0.5833(3) 0.2776(3) 0.0441(12) Uani 1 1 d . . .
C81 C 1.5551(4) 0.7625(2) 0.4486(2) 0.0329(10) Uani 1 1 d . . .
F82 F 1.7505(2) 0.83974(16) 0.49272(15) 0.0442(7) Uani 1 1 d . . .
C82 C 1.6334(4) 0.8176(3) 0.5008(2) 0.0347(10) Uani 1 1 d . . .
F83 F 1.6843(3) 0.90668(18) 0.61515(16) 0.0558(8) Uani 1 1 d . . .
C83 C 1.6015(5) 0.8540(3) 0.5654(3) 0.0411(11) Uani 1 1 d . . .
F84 F 1.4546(3) 0.8726(2) 0.64260(17) 0.0640(9) Uani 1 1 d . . .
C84 C 1.4855(5) 0.8378(3) 0.5796(3) 0.0455(12) Uani 1 1 d . . .
F85 F 1.2866(3) 0.7686(2) 0.54102(18) 0.0606(9) Uani 1 1 d . . .
C85 C 1.4018(5) 0.7851(3) 0.5288(3) 0.0414(11) Uani 1 1 d . . .
F86 F 1.3511(3) 0.69751(17) 0.41786(15) 0.0464(7) Uani 1 1 d . . .
C86 C 1.4378(4) 0.7493(3) 0.4653(2) 0.0369(10) Uani 1 1 d . . .
C91 C 1.7300(4) 0.7300(3) 0.3580(2) 0.0350(10) Uani 1 1 d . . .
F92 F 1.7955(3) 0.68688(16) 0.46004(14) 0.0411(6) Uani 1 1 d . . .
C92 C 1.8250(4) 0.7109(3) 0.4048(2) 0.0348(10) Uani 1 1 d . . .
F93 F 2.0369(3) 0.69281(18) 0.44762(16) 0.0505(7) Uani 1 1 d . . .
C93 C 1.9510(4) 0.7131(3) 0.3997(3) 0.0382(11) Uani 1 1 d . . .
F94 F 2.1090(3) 0.7358(2) 0.3371(2) 0.0688(10) Uani 1 1 d . . .
C94 C 1.9875(5) 0.7339(3) 0.3435(3) 0.0485(13) Uani 1 1 d . . .
F95 F 1.9309(3) 0.7729(2) 0.2391(2) 0.0690(10) Uani 1 1 d . . .
C95 C 1.8972(5) 0.7523(3) 0.2945(3) 0.0498(13) Uani 1 1 d . . .
F96 F 1.6914(3) 0.76848(18) 0.25064(16) 0.0504(7) Uani 1 1 d . . .
C96 C 1.7723(5) 0.7495(3) 0.3023(3) 0.0393(11) Uani 1 1 d . . .
C99 C 2.215(3) 0.973(2) 0.515(2) 0.110(11) Uani 0.40(4) 1 d PDU A 1
H99A H 2.1828 1.0189 0.5044 0.131 Uiso 0.40(4) 1 calc PR A 1
H99B H 2.2349 0.9832 0.5667 0.131 Uiso 0.40(4) 1 calc PR A 1
Cl1 Cl 2.351(3) 0.9585(10) 0.4821(13) 0.136(5) Uani 0.40(4) 1 d PDU A 1
Cl2 Cl 2.097(3) 0.9012(14) 0.4818(15) 0.180(9) Uani 0.40(4) 1 d PDU A 1
C99A C 2.1814(19) 0.9706(12) 0.4921(16) 0.101(7) Uani 0.60(4) 1 d PDU A 2
H99C H 2.1452 1.0095 0.4715 0.121 Uiso 0.60(4) 1 calc PR A 2
H99D H 2.2172 0.9947 0.5424 0.121 Uiso 0.60(4) 1 calc PR A 2
Cl1A Cl 2.3002(17) 0.9367(10) 0.4494(12) 0.148(5) Uani 0.60(4) 1 d PDU A 2
Cl2A Cl 2.0616(11) 0.9031(7) 0.4876(6) 0.099(3) Uani 0.60(4) 1 d PDU A 2

loop_
_atom_site_aniso_label
_atom_site_aniso_U_11
_atom_site_aniso_U_22
_atom_site_aniso_U_33
_atom_site_aniso_U_23
_atom_site_aniso_U_13
_atom_site_aniso_U_12
Zr1 0.0330(3) 0.0259(2) 0.0345(2) 0.00545(17) 0.00683(17) 0.00305(17)
P1 0.0369(7) 0.0318(6) 0.0329(6) 0.0011(5) 0.0068(5) 0.0053(5)
N1 0.079(4) 0.057(3) 0.032(2) 0.004(2) 0.004(2) 0.015(3)
B1 0.030(3) 0.032(3) 0.044(3) 0.014(2) 0.005(2) 0.004(2)
O1 0.046(2) 0.0380(19) 0.0366(17) 0.0088(14) 0.0075(14) 0.0059(15)
C1 0.031(2) 0.031(2) 0.030(2) 0.0000(18) 0.0060(18) 0.0041(18)
C2 0.032(2) 0.028(2) 0.043(3) 0.006(2) 0.0096(19) 0.0007(19)
C3 0.055(3) 0.036(3) 0.036(3) 0.005(2) 0.013(2) -0.001(2)
C4 0.049(3) 0.042(3) 0.039(3) 0.006(2) 0.009(2) 0.011(2)
C5 0.106(6) 0.073(5) 0.036(3) 0.012(3) 0.010(3) 0.015(4)
C6 0.157(7) 0.087(5) 0.069(4) 0.036(4) 0.024(4) 0.008(5)
C7 0.103(6) 0.133(8) 0.056(4) 0.030(4) 0.015(4) 0.052(6)
C8 0.104(6) 0.121(7) 0.048(4) 0.026(4) 0.024(4) 0.027(5)
C11 0.039(3) 0.027(2) 0.056(3) 0.005(2) 0.013(2) 0.012(2)
C12 0.044(3) 0.030(2) 0.043(3) 0.007(2) 0.016(2) 0.010(2)
C13 0.036(3) 0.026(2) 0.051(3) -0.002(2) 0.012(2) 0.0041(19)
C14 0.037(3) 0.041(3) 0.050(3) 0.002(2) 0.002(2) 0.013(2)
C15 0.033(3) 0.046(3) 0.062(3) 0.021(3) 0.012(2) 0.012(2)
C16 0.031(3) 0.034(3) 0.059(3) 0.013(2) 0.006(2) -0.005(2)
C17 0.035(3) 0.030(2) 0.042(3) 0.005(2) 0.002(2) -0.0031(19)
C18 0.033(3) 0.034(3) 0.055(3) 0.012(2) 0.005(2) 0.003(2)
C19 0.032(2) 0.034(3) 0.048(3) 0.007(2) 0.015(2) 0.0012(19)
C20 0.042(3) 0.050(3) 0.047(3) 0.012(2) 0.009(2) -0.006(2)
C21 0.062(4) 0.033(3) 0.084(4) -0.003(3) 0.017(3) 0.006(3)
C22 0.061(4) 0.055(4) 0.051(3) 0.011(3) 0.022(3) 0.020(3)
C23 0.034(3) 0.036(3) 0.081(4) 0.005(3) 0.017(3) 0.001(2)
C24 0.055(4) 0.077(5) 0.050(3) 0.000(3) 0.000(3) 0.022(3)
C25 0.058(4) 0.073(5) 0.086(5) 0.049(4) 0.015(3) 0.019(3)
C26 0.050(3) 0.033(3) 0.074(4) 0.015(3) 0.011(3) -0.003(2)
C27 0.056(3) 0.044(3) 0.044(3) 0.002(2) 0.002(2) 0.003(3)
C28 0.044(3) 0.041(3) 0.066(4) 0.013(3) 0.002(3) 0.008(2)
C29 0.042(3) 0.054(4) 0.066(4) 0.003(3) 0.017(3) 0.002(3)
C30 0.061(4) 0.078(5) 0.061(4) 0.034(3) 0.014(3) -0.001(3)
C31 0.047(3) 0.032(3) 0.043(3) 0.011(2) 0.010(2) 0.000(2)
C32 0.053(3) 0.040(3) 0.086(4) 0.018(3) 0.032(3) 0.005(3)
C33 0.053(4) 0.043(3) 0.127(6) 0.020(4) 0.034(4) -0.002(3)
C34 0.080(5) 0.043(4) 0.130(7) 0.036(4) 0.042(5) -0.002(3)
C35 0.078(5) 0.038(3) 0.121(6) 0.038(4) 0.025(4) 0.020(3)
C36 0.052(3) 0.044(3) 0.084(4) 0.029(3) 0.013(3) 0.008(3)
C41 0.046(3) 0.043(3) 0.043(3) -0.001(2) 0.012(2) 0.008(2)
C42 0.044(3) 0.047(3) 0.067(4) -0.008(3) 0.004(3) 0.006(3)
C43 0.045(4) 0.076(5) 0.090(5) -0.008(4) 0.006(3) 0.003(3)
C44 0.048(4) 0.062(5) 0.114(6) -0.025(4) 0.012(4) -0.013(3)
C45 0.067(4) 0.038(3) 0.098(5) -0.010(3) 0.025(4) -0.008(3)
C46 0.047(3) 0.048(3) 0.065(4) -0.003(3) 0.015(3) 0.002(3)
C51 0.039(3) 0.035(3) 0.038(2) 0.002(2) 0.012(2) 0.005(2)
C52 0.054(3) 0.059(4) 0.044(3) -0.001(3) 0.013(2) 0.017(3)
C53 0.079(5) 0.078(5) 0.056(4) 0.003(3) 0.029(3) 0.034(4)
C54 0.054(4) 0.072(4) 0.078(4) 0.012(3) 0.027(3) 0.028(3)
C55 0.051(3) 0.046(3) 0.069(4) 0.014(3) 0.002(3) 0.013(3)
C56 0.052(3) 0.039(3) 0.042(3) 0.008(2) 0.011(2) 0.009(2)
C61 0.035(3) 0.033(2) 0.040(2) 0.013(2) 0.013(2) 0.008(2)
F62 0.0488(17) 0.0311(15) 0.0659(19) 0.0145(14) 0.0059(14) -0.0007(13)
C62 0.038(3) 0.045(3) 0.044(3) 0.015(2) 0.014(2) 0.002(2)
F63 0.073(2) 0.0415(19) 0.097(3) 0.0319(19) 0.012(2) 0.0153(17)
C63 0.057(3) 0.040(3) 0.060(3) 0.026(3) 0.019(3) 0.015(3)
C64 0.049(3) 0.061(4) 0.046(3) 0.028(3) 0.014(2) 0.022(3)
F64 0.067(2) 0.081(3) 0.083(3) 0.042(2) 0.0063(19) 0.035(2)
F65 0.0453(18) 0.084(3) 0.0523(18) 0.0225(17) -0.0038(14) 0.0025(17)
C65 0.037(3) 0.057(3) 0.037(3) 0.014(2) 0.009(2) 0.010(2)
F66 0.0435(17) 0.0424(17) 0.0563(18) 0.0138(14) 0.0004(13) -0.0039(13)
C66 0.039(3) 0.041(3) 0.040(3) 0.011(2) 0.010(2) 0.003(2)
C71 0.028(2) 0.030(2) 0.048(3) 0.011(2) 0.0039(19) 0.0010(19)
F72 0.062(2) 0.0413(17) 0.0534(18) 0.0239(14) 0.0065(14) 0.0038(14)
C72 0.037(3) 0.033(3) 0.056(3) 0.016(2) 0.004(2) 0.002(2)
F73 0.062(2) 0.0406(18) 0.108(3) 0.0403(19) 0.0160(19) 0.0050(16)
C73 0.037(3) 0.032(3) 0.075(4) 0.020(3) 0.011(2) 0.006(2)
F74 0.050(2) 0.0258(16) 0.131(3) 0.0045(18) 0.018(2) 0.0083(14)
C74 0.033(3) 0.027(3) 0.093(4) 0.009(3) 0.012(3) 0.001(2)
F75 0.067(2) 0.053(2) 0.073(2) -0.0169(17) 0.0109(18) 0.0084(17)
C75 0.038(3) 0.041(3) 0.063(3) -0.007(3) 0.010(2) 0.009(2)
F76 0.066(2) 0.0494(19) 0.0460(17) 0.0088(14) 0.0186(15) 0.0070(15)
C76 0.041(3) 0.037(3) 0.051(3) 0.008(2) 0.007(2) 0.001(2)
C81 0.033(2) 0.025(2) 0.041(2) 0.0102(19) 0.0068(19) 0.0037(18)
F82 0.0319(14) 0.0373(16) 0.0567(17) 0.0007(13) 0.0109(12) -0.0033(12)
C82 0.027(2) 0.037(3) 0.040(2) 0.011(2) 0.0084(19) 0.0044(19)
F83 0.0470(18) 0.0515(19) 0.0541(18) -0.0079(15) 0.0052(14) -0.0003(14)
C83 0.037(3) 0.031(3) 0.050(3) 0.005(2) 0.003(2) 0.004(2)
F84 0.068(2) 0.070(2) 0.0508(18) 0.0013(16) 0.0279(16) 0.0071(18)
C84 0.045(3) 0.050(3) 0.044(3) 0.010(2) 0.019(2) 0.013(2)
F85 0.0437(18) 0.076(2) 0.067(2) 0.0194(18) 0.0273(15) 0.0005(16)
C85 0.037(3) 0.046(3) 0.048(3) 0.017(2) 0.017(2) 0.004(2)
F86 0.0330(15) 0.0490(18) 0.0528(17) 0.0097(14) 0.0059(12) -0.0087(13)
C86 0.032(2) 0.038(3) 0.041(3) 0.011(2) 0.0061(19) 0.003(2)
C91 0.036(3) 0.027(2) 0.041(2) 0.0062(19) 0.010(2) 0.0019(19)
F92 0.0395(15) 0.0428(16) 0.0428(15) 0.0135(12) 0.0089(12) 0.0072(12)
C92 0.033(2) 0.033(2) 0.037(2) 0.0068(19) 0.0075(19) 0.0030(19)
F93 0.0354(16) 0.0561(19) 0.0542(17) 0.0083(14) 0.0011(13) 0.0099(14)
C93 0.032(3) 0.032(3) 0.047(3) 0.005(2) 0.007(2) 0.0076(19)
F94 0.0373(18) 0.096(3) 0.083(2) 0.030(2) 0.0272(17) 0.0122(18)
C94 0.034(3) 0.045(3) 0.068(4) 0.013(3) 0.017(2) 0.008(2)
F95 0.062(2) 0.092(3) 0.076(2) 0.044(2) 0.0389(18) 0.0174(19)
C95 0.051(3) 0.050(3) 0.057(3) 0.021(3) 0.024(3) 0.009(3)
F96 0.0509(18) 0.059(2) 0.0518(17) 0.0280(15) 0.0167(14) 0.0105(15)
C96 0.040(3) 0.033(3) 0.046(3) 0.011(2) 0.011(2) 0.004(2)
C99 0.124(18) 0.086(13) 0.09(2) -0.020(13) 0.015(17) -0.029(13)
Cl1 0.187(12) 0.103(8) 0.146(10) 0.065(7) 0.043(10) 0.068(8)
Cl2 0.227(19) 0.083(9) 0.206(15) 0.025(9) 0.014(12) -0.043(11)
C99A 0.121(14) 0.083(10) 0.085(17) 0.001(9) 0.017(13) 0.002(10)
Cl1A 0.146(8) 0.191(9) 0.161(10) 0.099(8) 0.084(7) 0.078(7)
Cl2A 0.132(5) 0.067(4) 0.108(4) 0.031(3) 0.038(3) 0.002(3)

loop_
_atom_type_symbol
_atom_type_description
_atom_type_scat_dispersion_real
_atom_type_scat_dispersion_imag
_atom_type_scat_source
C C 0.0033 0.0016 'International Tables Vol C Tables 4.2.6.8 and 6.1.1.4'
H H 0.0000 0.0000 'International Tables Vol C Tables 4.2.6.8 and 6.1.1.4'
B B 0.0013 0.0007 'International Tables Vol C Tables 4.2.6.8 and 6.1.1.4'
N N 0.0061 0.0033 'International Tables Vol C Tables 4.2.6.8 and 6.1.1.4'
O O 0.0106 0.0060 'International Tables Vol C Tables 4.2.6.8 and 6.1.1.4'
F F 0.0171 0.0103 'International Tables Vol C Tables 4.2.6.8 and 6.1.1.4'
P P 0.1023 0.0942 'International Tables Vol C Tables 4.2.6.8 and 6.1.1.4'
Zr Zr -2.9673 0.5597 'International Tables Vol C Tables 4.2.6.8 and 6.1.1.4'
Cl Cl 0.1484 0.1585 'International Tables Vol C Tables 4.2.6.8 and 6.1.1.4'

loop_
_geom_angle_atom_site_label_1
_geom_angle_atom_site_label_2
_geom_angle_atom_site_label_3
_geom_angle
O1 Zr1 C1 79.55(14)
O1 Zr1 C15 92.33(16)
C1 Zr1 C15 130.58(16)
O1 Zr1 C17 132.44(15)
C1 Zr1 C17 108.05(15)
C15 Zr1 C17 112.73(17)
O1 Zr1 C20 82.59(15)
C1 Zr1 C20 124.39(17)
C15 Zr1 C20 102.21(18)
C17 Zr1 C20 53.78(16)
O1 Zr1 C14 77.97(15)
C1 Zr1 C14 98.78(17)
C15 Zr1 C14 32.61(17)
C17 Zr1 C14 141.92(16)
C20 Zr1 C14 128.00(18)
O1 Zr1 C19 79.87(15)
C1 Zr1 C19 92.76(15)
C15 Zr1 C19 134.03(17)
C17 Zr1 C19 53.40(16)
C20 Zr1 C19 32.08(17)
C14 Zr1 C19 152.64(17)
O1 Zr1 C18 107.99(15)
C1 Zr1 C18 83.39(15)
C15 Zr1 C18 143.86(17)
C17 Zr1 C18 32.66(16)
C20 Zr1 C18 53.43(17)
C14 Zr1 C18 173.98(16)
C19 Zr1 C18 31.91(16)
O1 Zr1 C16 113.65(15)
C1 Zr1 C16 136.88(16)
C15 Zr1 C16 91.14(17)
C17 Zr1 C16 32.35(16)
C20 Zr1 C16 32.49(17)
C14 Zr1 C16 123.70(17)
C19 Zr1 C16 53.24(16)
C18 Zr1 C16 53.60(16)
O1 Zr1 C13 98.76(14)
C1 Zr1 C13 79.80(15)
C15 Zr1 C13 53.15(16)
C17 Zr1 C13 128.74(16)
C20 Zr1 C13 155.28(17)
C14 Zr1 C13 31.33(17)
C19 Zr1 C13 172.55(15)
C18 Zr1 C13 145.10(17)
C16 Zr1 C13 133.11(16)
O1 Zr1 C12 129.45(15)
C1 Zr1 C12 95.58(15)
C15 Zr1 C12 53.35(16)
C17 Zr1 C12 97.18(16)
C20 Zr1 C12 134.71(17)
C14 Zr1 C12 52.83(16)
C19 Zr1 C12 150.52(16)
C18 Zr1 C12 121.50(16)
C16 Zr1 C12 103.94(16)
C13 Zr1 C12 32.18(15)
O1 Zr1 C11 124.37(15)
C1 Zr1 C11 127.11(16)
C15 Zr1 C11 32.15(17)
C17 Zr1 C11 89.14(16)
C20 Zr1 C11 106.38(17)
C14 Zr1 C11 52.87(16)
C19 Zr1 C11 134.03(16)
C18 Zr1 C11 121.44(16)
C16 Zr1 C11 80.80(16)
C13 Zr1 C11 52.59(15)
C12 Zr1 C11 31.70(16)
C1 P1 C51 112.9(2)
C1 P1 C41 119.8(2)
C51 P1 C41 104.8(2)
C1 P1 C4 104.3(2)
C51 P1 C4 106.6(2)
C41 P1 C4 107.7(3)
C4 N1 C5 127.4(5)
C61 B1 C81 101.4(4)
C61 B1 C71 114.0(4)
C81 B1 C71 113.1(4)
C61 B1 C91 113.3(4)
C81 B1 C91 114.2(4)
C71 B1 C91 101.4(4)
C4 O1 Zr1 132.2(3)
C2 C1 P1 118.8(4)
C2 C1 Zr1 130.8(3)
P1 C1 Zr1 110.2(2)
C1 C2 C31 128.3(4)
C1 C2 C3 120.5(4)
C31 C2 C3 111.1(4)
C2 C3 H3A 109.5
C2 C3 H3B 109.5
H3A C3 H3B 109.5
C2 C3 H3C 109.5
H3A C3 H3C 109.5
H3B C3 H3C 109.5
N1 C4 O1 133.0(5)
N1 C4 P1 113.9(4)
O1 C4 P1 113.1(3)
C6 C5 N1 116.9(5)
C6 C5 C8 113.4(7)
N1 C5 C8 105.3(6)
C6 C5 C7 109.0(7)
N1 C5 C7 105.0(6)
C8 C5 C7 106.4(6)
C5 C6 H6A 109.5
C5 C6 H6B 109.5
H6A C6 H6B 109.5
C5 C6 H6C 109.5
H6A C6 H6C 109.5
H6B C6 H6C 109.5
C5 C7 H7A 109.5
C5 C7 H7B 109.5
H7A C7 H7B 109.5
C5 C7 H7C 109.5
H7A C7 H7C 109.5
H7B C7 H7C 109.5
C5 C8 H8A 109.5
C5 C8 H8B 109.5
H8A C8 H8B 109.5
C5 C8 H8C 109.5
H8A C8 H8C 109.5
H8B C8 H8C 109.5
C12 C11 C15 107.9(4)
C12 C11 C21 123.4(5)
C15 C11 C21 126.8(5)
C12 C11 Zr1 73.7(3)
C15 C11 Zr1 70.8(3)
C21 C11 Zr1 133.5(4)
C11 C12 C13 107.4(4)
C11 C12 C22 123.6(5)
C13 C12 C22 126.9(5)
C11 C12 Zr1 74.6(3)
C13 C12 Zr1 73.8(3)
C22 C12 Zr1 130.4(3)
C14 C13 C12 108.3(4)
C14 C13 C23 126.9(5)
C12 C13 C23 123.7(5)
C14 C13 Zr1 73.0(3)
C12 C13 Zr1 74.0(3)
C23 C13 Zr1 128.3(3)
C13 C14 C15 108.7(4)
C13 C14 C24 125.7(5)
C15 C14 C24 125.1(5)
C13 C14 Zr1 75.7(3)
C15 C14 Zr1 72.5(3)
C24 C14 Zr1 124.4(4)
C11 C15 C14 107.5(5)
C11 C15 C25 126.5(5)
C14 C15 C25 125.3(5)
C11 C15 Zr1 77.0(3)
C14 C15 Zr1 74.9(3)
C25 C15 Zr1 120.9(4)
C17 C16 C20 107.5(5)
C17 C16 C26 126.0(5)
C20 C16 C26 123.9(5)
C17 C16 Zr1 72.9(3)
C20 C16 Zr1 72.9(3)
C26 C16 Zr1 134.2(4)
C16 C17 C18 108.0(4)
C16 C17 C27 126.1(5)
C18 C17 C27 124.8(5)
C16 C17 Zr1 74.7(3)
C18 C17 Zr1 74.5(3)
C27 C17 Zr1 126.2(3)
C19 C18 C17 107.4(4)
C19 C18 C28 126.3(5)
C17 C18 C28 124.8(5)
C19 C18 Zr1 73.8(3)
C17 C18 Zr1 72.9(3)
C28 C18 Zr1 129.9(3)
C18 C19 C20 109.2(4)
C18 C19 C29 127.2(5)
C20 C19 C29 123.3(5)
C18 C19 Zr1 74.3(3)
C20 C19 Zr1 73.5(3)
C29 C19 Zr1 123.0(3)
C19 C20 C16 107.9(4)
C19 C20 C30 127.4(5)
C16 C20 C30 124.4(5)
C19 C20 Zr1 74.4(3)
C16 C20 Zr1 74.6(3)
C30 C20 Zr1 122.1(4)
C11 C21 H21A 109.5
C11 C21 H21B 109.5
H21A C21 H21B 109.5
C11 C21 H21C 109.5
H21A C21 H21C 109.5
H21B C21 H21C 109.5
C12 C22 H22A 109.5
C12 C22 H22B 109.5
H22A C22 H22B 109.5
C12 C22 H22C 109.5
H22A C22 H22C 109.5
H22B C22 H22C 109.5
C13 C23 H23A 109.5
C13 C23 H23B 109.5
H23A C23 H23B 109.5
C13 C23 H23C 109.5
H23A C23 H23C 109.5
H23B C23 H23C 109.5
C14 C24 H24A 109.5
C14 C24 H24B 109.5
H24A C24 H24B 109.5
C14 C24 H24C 109.5
H24A C24 H24C 109.5
H24B C24 H24C 109.5
C15 C25 H25A 109.5
C15 C25 H25B 109.5
H25A C25 H25B 109.5
C15 C25 H25C 109.5
H25A C25 H25C 109.5
H25B C25 H25C 109.5
C16 C26 H26A 109.5
C16 C26 H26B 109.5
H26A C26 H26B 109.5
C16 C26 H26C 109.5
H26A C26 H26C 109.5
H26B C26 H26C 109.5
C17 C27 H27A 109.5
C17 C27 H27B 109.5
H27A C27 H27B 109.5
C17 C27 H27C 109.5
H27A C27 H27C 109.5
H27B C27 H27C 109.5
C18 C28 H28A 109.5
C18 C28 H28B 109.5
H28A C28 H28B 109.5
C18 C28 H28C 109.5
H28A C28 H28C 109.5
H28B C28 H28C 109.5
C19 C29 H29A 109.5
C19 C29 H29B 109.5
H29A C29 H29B 109.5
C19 C29 H29C 109.5
H29A C29 H29C 109.5
H29B C29 H29C 109.5
C20 C30 H30A 109.5
C20 C30 H30B 109.5
H30A C30 H30B 109.5
C20 C30 H30C 109.5
H30A C30 H30C 109.5
H30B C30 H30C 109.5
C32 C31 C36 118.5(5)
C32 C31 C2 119.1(5)
C36 C31 C2 122.2(5)
C33 C32 C31 120.3(6)
C33 C32 H32 119.8
C31 C32 H32 119.8
C32 C33 C34 120.5(6)
C32 C33 H33 119.8
C34 C33 H33 119.8
C35 C34 C33 119.8(6)
C35 C34 H34 120.1
C33 C34 H34 120.1
C34 C35 C36 120.4(6)
C34 C35 H35 119.8
C36 C35 H35 119.8
C35 C36 C31 120.4(6)
C35 C36 H36 119.8
C31 C36 H36 119.8
C42 C41 C46 119.5(5)
C42 C41 P1 120.3(4)
C46 C41 P1 120.2(4)
C41 C42 C43 118.6(6)
C41 C42 H42 120.7
C43 C42 H42 120.7
C44 C43 C42 121.9(7)
C44 C43 H43 119.0
C42 C43 H43 119.0
C43 C44 C45 119.7(6)
C43 C44 H44 120.2
C45 C44 H44 120.2
C44 C45 C46 120.5(7)
C44 C45 H45 119.7
C46 C45 H45 119.7
C45 C46 C41 119.7(6)
C45 C46 H46 120.1
C41 C46 H46 120.1
C56 C51 C52 119.5(5)
C56 C51 P1 121.8(4)
C52 C51 P1 118.6(4)
C53 C52 C51 118.8(5)
C53 C52 H52 120.6
C51 C52 H52 120.6
C54 C53 C52 121.2(6)
C54 C53 H53 119.4
C52 C53 H53 119.4
C53 C54 C55 120.4(5)
C53 C54 H54 119.8
C55 C54 H54 119.8
C54 C55 C56 119.5(5)
C54 C55 H55 120.2
C56 C55 H55 120.2
C51 C56 C55 120.5(5)
C51 C56 H56 119.7
C55 C56 H56 119.7
C66 C61 C62 112.8(4)
C66 C61 B1 128.0(4)
C62 C61 B1 118.5(4)
F62 C62 C63 115.0(5)
F62 C62 C61 119.5(4)
C63 C62 C61 125.5(5)
F63 C63 C62 121.9(5)
F63 C63 C64 119.8(5)
C62 C63 C64 118.3(5)
F64 C64 C65 121.5(5)
F64 C64 C63 119.4(5)
C65 C64 C63 119.1(5)
F65 C65 C64 120.1(5)
F65 C65 C66 120.3(5)
C64 C65 C66 119.6(5)
F66 C66 C61 120.9(4)
F66 C66 C65 114.5(4)
C61 C66 C65 124.6(5)
C72 C71 C76 112.9(4)
C72 C71 B1 127.1(4)
C76 C71 B1 119.8(4)
F72 C72 C73 114.9(4)
F72 C72 C71 120.7(4)
C73 C72 C71 124.4(5)
F73 C73 C74 119.8(5)
F73 C73 C72 121.0(5)
C74 C73 C72 119.2(5)
F74 C74 C75 120.4(6)
F74 C74 C73 120.2(5)
C75 C74 C73 119.3(5)
F75 C75 C76 120.5(6)
F75 C75 C74 119.9(5)
C76 C75 C74 119.6(5)
F76 C76 C75 116.7(5)
F76 C76 C71 118.8(4)
C75 C76 C71 124.5(5)
C82 C81 C86 113.4(4)
C82 C81 B1 127.5(4)
C86 C81 B1 118.7(4)
F82 C82 C81 121.7(4)
F82 C82 C83 114.6(4)
C81 C82 C83 123.7(4)
F83 C83 C84 119.0(4)
F83 C83 C82 120.6(4)
C84 C83 C82 120.3(5)
F84 C84 C83 120.5(5)
F84 C84 C85 120.9(5)
C83 C84 C85 118.7(5)
F85 C85 C84 120.0(4)
F85 C85 C86 120.8(5)
C84 C85 C86 119.2(4)
F86 C86 C85 116.1(4)
F86 C86 C81 119.4(4)
C85 C86 C81 124.5(5)
C96 C91 C92 113.3(4)
C96 C91 B1 126.7(4)
C92 C91 B1 119.7(4)
F92 C92 C93 115.5(4)
F92 C92 C91 119.4(4)
C93 C92 C91 125.0(4)
F93 C93 C94 120.3(4)
F93 C93 C92 120.8(4)
C94 C93 C92 118.9(4)
F94 C94 C93 120.1(5)
F94 C94 C95 121.0(5)
C93 C94 C95 118.9(5)
F95 C95 C94 119.8(5)
F95 C95 C96 120.4(5)
C94 C95 C96 119.8(5)
F96 C96 C91 121.2(4)
F96 C96 C95 114.7(4)
C91 C96 C95 124.1(5)
Cl1 C99 Cl2 115.5(17)
Cl1 C99 H99A 108.4
Cl2 C99 H99A 108.4
Cl1 C99 H99B 108.4
Cl2 C99 H99B 108.4
H99A C99 H99B 107.5
Cl1A C99A Cl2A 114.4(11)
Cl1A C99A H99C 108.7
Cl2A C99A H99C 108.7
Cl1A C99A H99D 108.7
Cl2A C99A H99D 108.7
H99C C99A H99D 107.6

loop_
_geom_bond_atom_site_label_1
_geom_bond_atom_site_label_2
_geom_bond_distance
Zr1 O1 2.075(3)
Zr1 C1 2.393(5)
Zr1 C15 2.516(5)
Zr1 C17 2.536(5)
Zr1 C20 2.539(5)
Zr1 C14 2.548(5)
Zr1 C19 2.551(5)
Zr1 C18 2.557(5)
Zr1 C16 2.560(5)
Zr1 C13 2.582(5)
Zr1 C12 2.584(5)
Zr1 C11 2.596(5)
P1 C1 1.801(4)
P1 C51 1.806(5)
P1 C41 1.809(6)
P1 C4 1.848(5)
N1 C4 1.257(6)
N1 C5 1.484(8)
B1 C61 1.654(7)
B1 C81 1.657(7)
B1 C71 1.658(7)
B1 C91 1.667(7)
O1 C4 1.325(6)
C1 C2 1.351(7)
C2 C31 1.505(7)
C2 C3 1.513(6)
C3 H3A 0.9700
C3 H3B 0.9700
C3 H3C 0.9700
C5 C6 1.474(11)
C5 C8 1.509(10)
C5 C7 1.554(11)
C6 H6A 0.9700
C6 H6B 0.9700
C6 H6C 0.9700
C7 H7A 0.9700
C7 H7B 0.9700
C7 H7C 0.9700
C8 H8A 0.9700
C8 H8B 0.9700
C8 H8C 0.9700
C11 C12 1.415(7)
C11 C15 1.418(8)
C11 C21 1.500(7)
C12 C13 1.432(7)
C12 C22 1.511(7)
C13 C14 1.385(8)
C13 C23 1.505(7)
C14 C15 1.422(8)
C14 C24 1.514(7)
C15 C25 1.513(8)
C16 C17 1.420(7)
C16 C20 1.426(7)
C16 C26 1.510(7)
C17 C18 1.432(7)
C17 C27 1.499(7)
C18 C19 1.404(7)
C18 C28 1.501(7)
C19 C20 1.406(7)
C19 C29 1.525(7)
C20 C30 1.513(8)
C21 H21A 0.9700
C21 H21B 0.9700
C21 H21C 0.9700
C22 H22A 0.9700
C22 H22B 0.9700
C22 H22C 0.9700
C23 H23A 0.9700
C23 H23B 0.9700
C23 H23C 0.9700
C24 H24A 0.9700
C24 H24B 0.9700
C24 H24C 0.9700
C25 H25A 0.9700
C25 H25B 0.9700
C25 H25C 0.9700
C26 H26A 0.9700
C26 H26B 0.9700
C26 H26C 0.9700
C27 H27A 0.9700
C27 H27B 0.9700
C27 H27C 0.9700
C28 H28A 0.9700
C28 H28B 0.9700
C28 H28C 0.9700
C29 H29A 0.9700
C29 H29B 0.9700
C29 H29C 0.9700
C30 H30A 0.9700
C30 H30B 0.9700
C30 H30C 0.9700
C31 C32 1.388(8)
C31 C36 1.389(8)
C32 C33 1.379(8)
C32 H32 0.9400
C33 C34 1.381(10)
C33 H33 0.9400
C34 C35 1.359(10)
C34 H34 0.9400
C35 C36 1.388(8)
C35 H35 0.9400
C36 H36 0.9400
C41 C42 1.389(8)
C41 C46 1.396(8)
C42 C43 1.392(9)
C42 H42 0.9400
C43 C44 1.347(11)
C43 H43 0.9400
C44 C45 1.375(10)
C44 H44 0.9400
C45 C46 1.380(8)
C45 H45 0.9400
C46 H46 0.9400
C51 C56 1.380(7)
C51 C52 1.395(7)
C52 C53 1.389(8)
C52 H52 0.9400
C53 C54 1.360(9)
C53 H53 0.9400
C54 C55 1.371(9)
C54 H54 0.9400
C55 C56 1.390(8)
C55 H55 0.9400
C56 H56 0.9400
C61 C66 1.383(7)
C61 C62 1.385(7)
F62 C62 1.360(6)
C62 C63 1.378(7)
F63 C63 1.338(6)
C63 C64 1.395(8)
C64 F64 1.341(6)
C64 C65 1.362(8)
F65 C65 1.345(6)
C65 C66 1.385(7)
F66 C66 1.358(6)
C71 C72 1.395(7)
C71 C76 1.398(7)
F72 C72 1.349(6)
C72 C73 1.378(7)
F73 C73 1.338(6)
C73 C74 1.375(8)
F74 C74 1.352(6)
C74 C75 1.374(9)
F75 C75 1.353(6)
C75 C76 1.367(8)
F76 C76 1.352(6)
C81 C82 1.377(6)
C81 C86 1.387(7)
F82 C82 1.358(5)
C82 C83 1.384(7)
F83 C83 1.357(6)
C83 C84 1.365(7)
F84 C84 1.346(6)
C84 C85 1.371(7)
F85 C85 1.343(6)
C85 C86 1.383(7)
F86 C86 1.351(5)
C91 C96 1.380(7)
C91 C92 1.386(7)
F92 C92 1.359(5)
C92 C93 1.380(7)
F93 C93 1.349(6)
C93 C94 1.373(7)
F94 C94 1.338(6)
C94 C95 1.376(8)
F95 C95 1.345(6)
C95 C96 1.383(7)
F96 C96 1.359(6)
C99 Cl1 1.702(15)
C99 Cl2 1.715(15)
C99 H99A 0.9800
C99 H99B 0.9800
C99A Cl1A 1.705(12)
C99A Cl2A 1.729(13)
C99A H99C 0.9800
C99A H99D 0.9800

loop_
_geom_torsion_atom_site_label_1
_geom_torsion_atom_site_label_2
_geom_torsion_atom_site_label_3
_geom_torsion_atom_site_label_4
_geom_torsion
C1 Zr1 O1 C4 4.8(4)
C15 Zr1 O1 C4 -126.0(4)
C17 Zr1 O1 C4 109.8(4)
C20 Zr1 O1 C4 131.9(5)
C14 Zr1 O1 C4 -96.6(4)
C19 Zr1 O1 C4 99.6(4)
C18 Zr1 O1 C4 84.3(4)
C16 Zr1 O1 C4 141.7(4)
C13 Zr1 O1 C4 -73.0(4)
C12 Zr1 O1 C4 -83.8(5)
C11 Zr1 O1 C4 -123.3(4)
C51 P1 C1 C2 -75.3(4)
C41 P1 C1 C2 48.9(5)
C4 P1 C1 C2 169.4(4)
C51 P1 C1 Zr1 109.5(2)
C41 P1 C1 Zr1 -126.2(3)
C4 P1 C1 Zr1 -5.7(3)
O1 Zr1 C1 C2 -172.4(4)
C15 Zr1 C1 C2 -88.3(5)
C17 Zr1 C1 C2 56.2(5)
C20 Zr1 C1 C2 114.2(4)
C14 Zr1 C1 C2 -96.4(4)
C19 Zr1 C1 C2 108.4(4)
C18 Zr1 C1 C2 77.9(4)
C16 Zr1 C1 C2 74.0(5)
C13 Zr1 C1 C2 -71.4(4)
C12 Zr1 C1 C2 -43.3(4)
C11 Zr1 C1 C2 -46.9(5)
O1 Zr1 C1 P1 2.0(2)
C15 Zr1 C1 P1 86.1(3)
C17 Zr1 C1 P1 -129.4(2)
C20 Zr1 C1 P1 -71.4(3)
C14 Zr1 C1 P1 77.9(2)
C19 Zr1 C1 P1 -77.2(2)
C18 Zr1 C1 P1 -107.7(2)
C16 Zr1 C1 P1 -111.6(3)
C13 Zr1 C1 P1 103.0(2)
C12 Zr1 C1 P1 131.1(2)
C11 Zr1 C1 P1 127.5(2)
P1 C1 C2 C31 -9.4(7)
Zr1 C1 C2 C31 164.6(4)
P1 C1 C2 C3 173.9(4)
Zr1 C1 C2 C3 -12.1(7)
C5 N1 C4 O1 1.8(11)
C5 N1 C4 P1 -176.9(5)
Zr1 O1 C4 N1 171.8(5)
Zr1 O1 C4 P1 -9.6(6)
C1 P1 C4 N1 -172.2(4)
C51 P1 C4 N1 68.1(5)
C41 P1 C4 N1 -43.9(5)
C1 P1 C4 O1 8.9(4)
C51 P1 C4 O1 -110.8(4)
C41 P1 C4 O1 137.2(4)
C4 N1 C5 C6 9.6(11)
C4 N1 C5 C8 136.5(7)
C4 N1 C5 C7 -111.4(7)
O1 Zr1 C11 C12 110.9(3)
C1 Zr1 C11 C12 7.0(4)
C15 Zr1 C11 C12 116.2(4)
C17 Zr1 C11 C12 -105.2(3)
C20 Zr1 C11 C12 -156.9(3)
C14 Zr1 C11 C12 77.5(3)
C19 Zr1 C11 C12 -137.6(3)
C18 Zr1 C11 C12 -100.1(3)
C16 Zr1 C11 C12 -136.6(3)
C13 Zr1 C11 C12 37.9(3)
O1 Zr1 C11 C15 -5.2(4)
C1 Zr1 C11 C15 -109.2(3)
C17 Zr1 C11 C15 138.6(3)
C20 Zr1 C11 C15 86.9(3)
C14 Zr1 C11 C15 -38.7(3)
C19 Zr1 C11 C15 106.2(3)
C18 Zr1 C11 C15 143.7(3)
C16 Zr1 C11 C15 107.2(3)
C13 Zr1 C11 C15 -78.3(3)
C12 Zr1 C11 C15 -116.2(4)
O1 Zr1 C11 C21 -128.2(5)
C1 Zr1 C11 C21 127.9(5)
C15 Zr1 C11 C21 -122.9(7)
C17 Zr1 C11 C21 15.7(6)
C20 Zr1 C11 C21 -36.0(6)
C14 Zr1 C11 C21 -161.6(6)
C19 Zr1 C11 C21 -16.8(7)
C18 Zr1 C11 C21 20.8(6)
C16 Zr1 C11 C21 -15.7(6)
C13 Zr1 C11 C21 158.8(6)
C12 Zr1 C11 C21 120.9(7)
C15 C11 C12 C13 -4.2(5)
C21 C11 C12 C13 161.2(5)
Zr1 C11 C12 C13 -67.1(3)
C15 C11 C12 C22 -168.4(5)
C21 C11 C12 C22 -3.1(8)
Zr1 C11 C12 C22 128.7(5)
C15 C11 C12 Zr1 63.0(3)
C21 C11 C12 Zr1 -131.7(5)
O1 Zr1 C12 C11 -93.4(3)
C1 Zr1 C12 C11 -174.4(3)
C15 Zr1 C12 C11 -36.5(3)
C17 Zr1 C12 C11 76.5(3)
C20 Zr1 C12 C11 32.0(4)
C14 Zr1 C12 C11 -77.6(3)
C19 Zr1 C12 C11 79.8(4)
C18 Zr1 C12 C11 99.9(3)
C16 Zr1 C12 C11 44.3(3)
C13 Zr1 C12 C11 -113.7(4)
O1 Zr1 C12 C13 20.4(4)
C1 Zr1 C12 C13 -60.7(3)
C15 Zr1 C12 C13 77.2(3)
C17 Zr1 C12 C13 -169.7(3)
C20 Zr1 C12 C13 145.8(3)
C14 Zr1 C12 C13 36.1(3)
C19 Zr1 C12 C13 -166.4(3)
C18 Zr1 C12 C13 -146.3(3)
C16 Zr1 C12 C13 158.1(3)
C11 Zr1 C12 C13 113.7(4)
O1 Zr1 C12 C22 145.3(4)
C1 Zr1 C12 C22 64.3(5)
C15 Zr1 C12 C22 -157.8(5)
C17 Zr1 C12 C22 -44.7(5)
C20 Zr1 C12 C22 -89.2(5)
C14 Zr1 C12 C22 161.1(5)
C19 Zr1 C12 C22 -41.4(6)
C18 Zr1 C12 C22 -21.4(5)
C16 Zr1 C12 C22 -77.0(5)
C13 Zr1 C12 C22 125.0(6)
C11 Zr1 C12 C22 -121.3(6)
C11 C12 C13 C14 2.2(5)
C22 C12 C13 C14 165.8(5)
Zr1 C12 C13 C14 -65.5(3)
C11 C12 C13 C23 -166.7(4)
C22 C12 C13 C23 -3.1(8)
Zr1 C12 C13 C23 125.7(5)
C11 C12 C13 Zr1 67.7(3)
C22 C12 C13 Zr1 -128.8(5)
O1 Zr1 C13 C14 -48.8(3)
C1 Zr1 C13 C14 -126.4(3)
C15 Zr1 C13 C14 37.5(3)
C17 Zr1 C13 C14 128.5(3)
C20 Zr1 C13 C14 42.5(5)
C19 Zr1 C13 C14 -127.6(12)
C18 Zr1 C13 C14 171.1(3)
C16 Zr1 C13 C14 85.6(3)
C12 Zr1 C13 C14 115.4(4)
C11 Zr1 C13 C14 78.2(3)
O1 Zr1 C13 C12 -164.2(3)
C1 Zr1 C13 C12 118.1(3)
C15 Zr1 C13 C12 -77.9(3)
C17 Zr1 C13 C12 13.1(4)
C20 Zr1 C13 C12 -72.9(5)
C14 Zr1 C13 C12 -115.4(4)
C19 Zr1 C13 C12 117.0(12)
C18 Zr1 C13 C12 55.7(4)
C16 Zr1 C13 C12 -29.8(4)
C11 Zr1 C13 C12 -37.3(3)
O1 Zr1 C13 C23 75.1(5)
C1 Zr1 C13 C23 -2.5(5)
C15 Zr1 C13 C23 161.5(5)
C17 Zr1 C13 C23 -107.5(5)
C20 Zr1 C13 C23 166.4(4)
C14 Zr1 C13 C23 124.0(6)
C19 Zr1 C13 C23 -3.7(15)
C18 Zr1 C13 C23 -64.9(5)
C16 Zr1 C13 C23 -150.4(4)
C12 Zr1 C13 C23 -120.6(6)
C11 Zr1 C13 C23 -157.9(5)
C12 C13 C14 C15 0.6(6)
C23 C13 C14 C15 169.0(5)
Zr1 C13 C14 C15 -65.5(3)
C12 C13 C14 C24 -171.6(5)
C23 C13 C14 C24 -3.2(8)
Zr1 C13 C14 C24 122.3(5)
C12 C13 C14 Zr1 66.1(3)
C23 C13 C14 Zr1 -125.5(5)
O1 Zr1 C14 C13 130.5(3)
C1 Zr1 C14 C13 53.2(3)
C15 Zr1 C14 C13 -115.3(4)
C17 Zr1 C14 C13 -81.6(4)
C20 Zr1 C14 C13 -159.0(3)
C19 Zr1 C14 C13 167.1(3)
C18 Zr1 C14 C13 -57.5(17)
C16 Zr1 C14 C13 -119.0(3)
C12 Zr1 C14 C13 -37.1(3)
C11 Zr1 C14 C13 -77.2(3)
O1 Zr1 C14 C15 -114.2(3)
C1 Zr1 C14 C15 168.5(3)
C17 Zr1 C14 C15 33.7(5)
C20 Zr1 C14 C15 -43.7(4)
C19 Zr1 C14 C15 -77.6(5)
C18 Zr1 C14 C15 57.8(18)
C16 Zr1 C14 C15 -3.7(4)
C13 Zr1 C14 C15 115.3(4)
C12 Zr1 C14 C15 78.2(3)
C11 Zr1 C14 C15 38.1(3)
O1 Zr1 C14 C24 6.8(5)
C1 Zr1 C14 C24 -70.5(5)
C15 Zr1 C14 C24 121.0(7)
C17 Zr1 C14 C24 154.6(5)
C20 Zr1 C14 C24 77.3(5)
C19 Zr1 C14 C24 43.3(7)
C18 Zr1 C14 C24 179(36)
C16 Zr1 C14 C24 117.3(5)
C13 Zr1 C14 C24 -123.7(6)
C12 Zr1 C14 C24 -160.9(6)
C11 Zr1 C14 C24 159.0(6)
C12 C11 C15 C14 4.5(5)
C21 C11 C15 C14 -160.1(5)
Zr1 C11 C15 C14 69.4(3)
C12 C11 C15 C25 176.1(5)
C21 C11 C15 C25 11.4(9)
Zr1 C11 C15 C25 -119.1(5)
C12 C11 C15 Zr1 -64.8(3)
C21 C11 C15 Zr1 130.5(5)
C13 C14 C15 C11 -3.2(6)
C24 C14 C15 C11 169.1(5)
Zr1 C14 C15 C11 -70.8(3)
C13 C14 C15 C25 -174.9(5)
C24 C14 C15 C25 -2.6(8)
Zr1 C14 C15 C25 117.5(5)
C13 C14 C15 Zr1 67.6(3)
C24 C14 C15 Zr1 -120.1(5)
O1 Zr1 C15 C11 175.7(3)
C1 Zr1 C15 C11 97.5(3)
C17 Zr1 C15 C11 -45.8(3)
C20 Zr1 C15 C11 -101.4(3)
C14 Zr1 C15 C11 112.4(4)
C19 Zr1 C15 C11 -106.2(3)
C18 Zr1 C15 C11 -58.9(4)
C16 Zr1 C15 C11 -70.6(3)
C13 Zr1 C15 C11 76.5(3)
C12 Zr1 C15 C11 36.0(3)
O1 Zr1 C15 C14 63.2(3)
C1 Zr1 C15 C14 -15.0(4)
C17 Zr1 C15 C14 -158.2(3)
C20 Zr1 C15 C14 146.1(3)
C19 Zr1 C15 C14 141.4(3)
C18 Zr1 C15 C14 -171.3(3)
C16 Zr1 C15 C14 176.9(3)
C13 Zr1 C15 C14 -36.0(3)
C12 Zr1 C15 C14 -76.5(3)
C11 Zr1 C15 C14 -112.4(4)
O1 Zr1 C15 C25 -59.3(5)
C1 Zr1 C15 C25 -137.5(5)
C17 Zr1 C15 C25 79.3(5)
C20 Zr1 C15 C25 23.7(5)
C14 Zr1 C15 C25 -122.5(6)
C19 Zr1 C15 C25 18.9(6)
C18 Zr1 C15 C25 66.2(6)
C16 Zr1 C15 C25 54.5(5)
C13 Zr1 C15 C25 -158.5(6)
C12 Zr1 C15 C25 161.1(6)
C11 Zr1 C15 C25 125.1(6)
O1 Zr1 C16 C17 -133.3(3)
C1 Zr1 C16 C17 -33.0(4)
C15 Zr1 C16 C17 133.7(3)
C20 Zr1 C16 C17 -115.0(4)
C14 Zr1 C16 C17 135.7(3)
C19 Zr1 C16 C17 -77.8(3)
C18 Zr1 C16 C17 -37.8(3)
C13 Zr1 C16 C17 97.1(3)
C12 Zr1 C16 C17 81.3(3)
C11 Zr1 C16 C17 103.1(3)
O1 Zr1 C16 C20 -18.2(3)
C1 Zr1 C16 C20 82.0(4)
C15 Zr1 C16 C20 -111.3(3)
C17 Zr1 C16 C20 115.0(4)
C14 Zr1 C16 C20 -109.3(3)
C19 Zr1 C16 C20 37.2(3)
C18 Zr1 C16 C20 77.3(3)
C13 Zr1 C16 C20 -147.8(3)
C12 Zr1 C16 C20 -163.7(3)
C11 Zr1 C16 C20 -141.8(3)
O1 Zr1 C16 C26 102.8(5)
C1 Zr1 C16 C26 -157.0(5)
C15 Zr1 C16 C26 9.7(5)
C17 Zr1 C16 C26 -124.0(7)
C20 Zr1 C16 C26 121.0(7)
C14 Zr1 C16 C26 11.7(6)
C19 Zr1 C16 C26 158.2(6)
C18 Zr1 C16 C26 -161.7(6)
C13 Zr1 C16 C26 -26.9(6)
C12 Zr1 C16 C26 -42.7(5)
C11 Zr1 C16 C26 -20.8(5)
C20 C16 C17 C18 2.4(5)
C26 C16 C17 C18 -159.7(5)
Zr1 C16 C17 C18 67.7(3)
C20 C16 C17 C27 170.8(5)
C26 C16 C17 C27 8.8(8)
Zr1 C16 C17 C27 -123.9(5)
C20 C16 C17 Zr1 -65.2(3)
C26 C16 C17 Zr1 132.7(5)
O1 Zr1 C17 C16 64.7(4)
C1 Zr1 C17 C16 156.9(3)
C15 Zr1 C17 C16 -51.6(3)
C20 Zr1 C17 C16 37.1(3)
C14 Zr1 C17 C16 -70.5(4)
C19 Zr1 C17 C16 77.3(3)
C18 Zr1 C17 C16 114.1(4)
C13 Zr1 C17 C16 -111.8(3)
C12 Zr1 C17 C16 -104.8(3)
C11 Zr1 C17 C16 -74.0(3)
O1 Zr1 C17 C18 -49.4(4)
C1 Zr1 C17 C18 42.9(3)
C15 Zr1 C17 C18 -165.7(3)
C20 Zr1 C17 C18 -77.0(3)
C14 Zr1 C17 C18 175.4(3)
C19 Zr1 C17 C18 -36.8(3)
C16 Zr1 C17 C18 -114.1(4)
C13 Zr1 C17 C18 134.2(3)
C12 Zr1 C17 C18 141.2(3)
C11 Zr1 C17 C18 171.9(3)
O1 Zr1 C17 C27 -171.5(4)
C1 Zr1 C17 C27 -79.2(4)
C15 Zr1 C17 C27 72.2(5)
C20 Zr1 C17 C27 161.0(5)
C14 Zr1 C17 C27 53.3(5)
C19 Zr1 C17 C27 -158.9(5)
C18 Zr1 C17 C27 -122.1(6)
C16 Zr1 C17 C27 123.9(6)
C13 Zr1 C17 C27 12.1(5)
C12 Zr1 C17 C27 19.1(4)
C11 Zr1 C17 C27 49.8(4)
C16 C17 C18 C19 -1.6(5)
C27 C17 C18 C19 -170.2(5)
Zr1 C17 C18 C19 66.3(3)
C16 C17 C18 C28 165.1(5)
C27 C17 C18 C28 -3.5(8)
Zr1 C17 C18 C28 -127.1(5)
C16 C17 C18 Zr1 -67.8(3)
C27 C17 C18 Zr1 123.6(5)
O1 Zr1 C18 C19 29.4(3)
C1 Zr1 C18 C19 106.1(3)
C15 Zr1 C18 C19 -91.7(4)
C17 Zr1 C18 C19 -114.5(4)
C20 Zr1 C18 C19 -36.4(3)
C14 Zr1 C18 C19 -142.4(16)
C16 Zr1 C18 C19 -77.1(3)
C13 Zr1 C18 C19 167.6(3)
C12 Zr1 C18 C19 -161.4(3)
C11 Zr1 C18 C19 -124.0(3)
O1 Zr1 C18 C17 143.9(3)
C1 Zr1 C18 C17 -139.4(3)
C15 Zr1 C18 C17 22.8(5)
C20 Zr1 C18 C17 78.1(3)
C14 Zr1 C18 C17 -27.9(18)
C19 Zr1 C18 C17 114.5(4)
C16 Zr1 C18 C17 37.4(3)
C13 Zr1 C18 C17 -77.9(4)
C12 Zr1 C18 C17 -46.8(3)
C11 Zr1 C18 C17 -9.5(4)
O1 Zr1 C18 C28 -94.7(5)
C1 Zr1 C18 C28 -18.0(5)
C15 Zr1 C18 C28 144.2(4)
C17 Zr1 C18 C28 121.4(6)
C20 Zr1 C18 C28 -160.5(6)
C14 Zr1 C18 C28 93.5(17)
C19 Zr1 C18 C28 -124.1(6)
C16 Zr1 C18 C28 158.8(5)
C13 Zr1 C18 C28 43.5(6)
C12 Zr1 C18 C28 74.6(5)
C11 Zr1 C18 C28 111.9(5)
C17 C18 C19 C20 0.1(6)
C28 C18 C19 C20 -166.3(5)
Zr1 C18 C19 C20 65.7(3)
C17 C18 C19 C29 174.6(5)
C28 C18 C19 C29 8.2(8)
Zr1 C18 C19 C29 -119.7(5)
C17 C18 C19 Zr1 -65.6(3)
C28 C18 C19 Zr1 128.0(5)
O1 Zr1 C19 C18 -151.7(3)
C1 Zr1 C19 C18 -72.8(3)
C15 Zr1 C19 C18 124.9(3)
C17 Zr1 C19 C18 37.7(3)
C20 Zr1 C19 C18 116.1(4)
C14 Zr1 C19 C18 172.0(3)
C16 Zr1 C19 C18 78.4(3)
C13 Zr1 C19 C18 -71.7(13)
C12 Zr1 C19 C18 33.6(5)
C11 Zr1 C19 C18 79.6(3)
O1 Zr1 C19 C20 92.2(3)
C1 Zr1 C19 C20 171.1(3)
C15 Zr1 C19 C20 8.8(4)
C17 Zr1 C19 C20 -78.4(3)
C14 Zr1 C19 C20 55.9(5)
C18 Zr1 C19 C20 -116.1(4)
C16 Zr1 C19 C20 -37.7(3)
C13 Zr1 C19 C20 172.2(11)
C12 Zr1 C19 C20 -82.5(4)
C11 Zr1 C19 C20 -36.5(4)
O1 Zr1 C19 C29 -27.1(4)
C1 Zr1 C19 C29 51.7(4)
C15 Zr1 C19 C29 -110.5(5)
C17 Zr1 C19 C29 162.2(5)
C20 Zr1 C19 C29 -119.4(6)
C14 Zr1 C19 C29 -63.5(6)
C18 Zr1 C19 C29 124.5(6)
C16 Zr1 C19 C29 -157.1(5)
C13 Zr1 C19 C29 52.9(14)
C12 Zr1 C19 C29 158.2(4)
C11 Zr1 C19 C29 -155.8(4)
C18 C19 C20 C16 1.4(6)
C29 C19 C20 C16 -173.4(5)
Zr1 C19 C20 C16 67.7(3)
C18 C19 C20 C30 174.9(5)
C29 C19 C20 C30 0.1(8)
Zr1 C19 C20 C30 -118.8(6)
C18 C19 C20 Zr1 -66.3(3)
C29 C19 C20 Zr1 119.0(5)
C17 C16 C20 C19 -2.3(6)
C26 C16 C20 C19 160.2(5)
Zr1 C16 C20 C19 -67.6(3)
C17 C16 C20 C30 -176.1(5)
C26 C16 C20 C30 -13.5(8)
Zr1 C16 C20 C30 118.7(5)
C17 C16 C20 Zr1 65.2(3)
C26 C16 C20 Zr1 -132.2(5)
O1 Zr1 C20 C19 -82.7(3)
C1 Zr1 C20 C19 -10.8(4)
C15 Zr1 C20 C19 -173.5(3)
C17 Zr1 C20 C19 77.1(3)
C14 Zr1 C20 C19 -151.1(3)
C18 Zr1 C20 C19 36.2(3)
C16 Zr1 C20 C19 114.1(4)
C13 Zr1 C20 C19 -177.6(3)
C12 Zr1 C20 C19 136.7(3)
C11 Zr1 C20 C19 153.5(3)
O1 Zr1 C20 C16 163.2(3)
C1 Zr1 C20 C16 -124.9(3)
C15 Zr1 C20 C16 72.4(3)
C17 Zr1 C20 C16 -36.9(3)
C14 Zr1 C20 C16 94.8(3)
C19 Zr1 C20 C16 -114.1(4)
C18 Zr1 C20 C16 -77.8(3)
C13 Zr1 C20 C16 68.3(5)
C12 Zr1 C20 C16 22.6(4)
C11 Zr1 C20 C16 39.5(3)
O1 Zr1 C20 C30 42.0(5)
C1 Zr1 C20 C30 113.9(5)
C15 Zr1 C20 C30 -48.8(5)
C17 Zr1 C20 C30 -158.2(6)
C14 Zr1 C20 C30 -26.4(6)
C19 Zr1 C20 C30 124.7(6)
C18 Zr1 C20 C30 160.9(6)
C16 Zr1 C20 C30 -121.2(6)
C13 Zr1 C20 C30 -52.9(7)
C12 Zr1 C20 C30 -98.6(5)
C11 Zr1 C20 C30 -81.8(5)
C1 C2 C31 C32 -86.1(7)
C3 C2 C31 C32 90.8(6)
C1 C2 C31 C36 99.5(7)
C3 C2 C31 C36 -83.6(6)
C36 C31 C32 C33 -2.8(9)
C2 C31 C32 C33 -177.4(6)
C31 C32 C33 C34 1.0(11)
C32 C33 C34 C35 0.0(13)
C33 C34 C35 C36 0.7(13)
C34 C35 C36 C31 -2.6(11)
C32 C31 C36 C35 3.5(9)
C2 C31 C36 C35 178.0(6)
C1 P1 C41 C42 80.1(5)
C51 P1 C41 C42 -151.9(5)
C4 P1 C41 C42 -38.7(5)
C1 P1 C41 C46 -98.3(5)
C51 P1 C41 C46 29.7(5)
C4 P1 C41 C46 142.9(4)
C46 C41 C42 C43 1.4(9)
P1 C41 C42 C43 -177.0(5)
C41 C42 C43 C44 -1.6(11)
C42 C43 C44 C45 1.0(12)
C43 C44 C45 C46 -0.4(12)
C44 C45 C46 C41 0.3(10)
C42 C41 C46 C45 -0.8(9)
P1 C41 C46 C45 177.6(5)
C1 P1 C51 C56 13.7(5)
C41 P1 C51 C56 -118.4(5)
C4 P1 C51 C56 127.6(4)
C1 P1 C51 C52 -170.2(4)
C41 P1 C51 C52 57.7(5)
C4 P1 C51 C52 -56.3(5)
C56 C51 C52 C53 0.3(9)
P1 C51 C52 C53 -175.9(5)
C51 C52 C53 C54 0.6(11)
C52 C53 C54 C55 -0.9(12)
C53 C54 C55 C56 0.3(10)
C52 C51 C56 C55 -0.9(8)
P1 C51 C56 C55 175.2(4)
C54 C55 C56 C51 0.6(9)
C81 B1 C61 C66 -106.2(5)
C71 B1 C61 C66 15.7(7)
C91 B1 C61 C66 131.1(5)
C81 B1 C61 C62 63.4(5)
C71 B1 C61 C62 -174.7(4)
C91 B1 C61 C62 -59.4(6)
C66 C61 C62 F62 179.2(4)
B1 C61 C62 F62 8.1(6)
C66 C61 C62 C63 -0.9(7)
B1 C61 C62 C63 -172.0(5)
F62 C62 C63 F63 -0.6(7)
C61 C62 C63 F63 179.5(5)
F62 C62 C63 C64 -179.0(4)
C61 C62 C63 C64 1.1(8)
F63 C63 C64 F64 -0.1(8)
C62 C63 C64 F64 178.3(5)
F63 C63 C64 C65 -179.8(5)
C62 C63 C64 C65 -1.4(8)
F64 C64 C65 F65 1.5(7)
C63 C64 C65 F65 -178.9(5)
F64 C64 C65 C66 -178.1(5)
C63 C64 C65 C66 1.6(7)
C62 C61 C66 F66 -178.6(4)
B1 C61 C66 F66 -8.6(7)
C62 C61 C66 C65 1.1(7)
B1 C61 C66 C65 171.1(5)
F65 C65 C66 F66 -1.4(6)
C64 C65 C66 F66 178.2(4)
F65 C65 C66 C61 178.9(4)
C64 C65 C66 C61 -1.5(8)
C61 B1 C71 C72 -131.2(5)
C81 B1 C71 C72 -16.0(7)
C91 B1 C71 C72 106.7(5)
C61 B1 C71 C76 54.9(6)
C81 B1 C71 C76 170.0(4)
C91 B1 C71 C76 -67.2(5)
C76 C71 C72 F72 178.2(4)
B1 C71 C72 F72 3.9(7)
C76 C71 C72 C73 -1.5(7)
B1 C71 C72 C73 -175.8(5)
F72 C72 C73 F73 0.6(7)
C71 C72 C73 F73 -179.7(4)
F72 C72 C73 C74 179.6(4)
C71 C72 C73 C74 -0.7(8)
F73 C73 C74 F74 -0.9(8)
C72 C73 C74 F74 -179.9(5)
F73 C73 C74 C75 -179.3(5)
C72 C73 C74 C75 1.7(8)
F74 C74 C75 F75 1.2(8)
C73 C74 C75 F75 179.6(5)
F74 C74 C75 C76 -178.8(5)
C73 C74 C75 C76 -0.4(8)
F75 C75 C76 F76 -1.9(7)
C74 C75 C76 F76 178.0(5)
F75 C75 C76 C71 177.9(5)
C74 C75 C76 C71 -2.1(8)
C72 C71 C76 F76 -177.2(4)
B1 C71 C76 F76 -2.4(7)
C72 C71 C76 C75 3.0(7)
B1 C71 C76 C75 177.7(5)
C61 B1 C81 C82 -106.2(5)
C71 B1 C81 C82 131.4(5)
C91 B1 C81 C82 16.0(7)
C61 B1 C81 C86 66.1(5)
C71 B1 C81 C86 -56.3(6)
C91 B1 C81 C86 -171.7(4)
C86 C81 C82 F82 -177.9(4)
B1 C81 C82 F82 -5.2(7)
C86 C81 C82 C83 3.1(7)
B1 C81 C82 C83 175.7(5)
F82 C82 C83 F83 -0.5(7)
C81 C82 C83 F83 178.6(4)
F82 C82 C83 C84 178.8(5)
C81 C82 C83 C84 -2.1(8)
F83 C83 C84 F84 -1.2(8)
C82 C83 C84 F84 179.4(5)
F83 C83 C84 C85 179.3(5)
C82 C83 C84 C85 -0.1(8)
F84 C84 C85 F85 1.2(8)
C83 C84 C85 F85 -179.3(5)
F84 C84 C85 C86 -178.7(5)
C83 C84 C85 C86 0.8(8)
F85 C85 C86 F86 -0.4(7)
C84 C85 C86 F86 179.4(4)
F85 C85 C86 C81 -179.5(5)
C84 C85 C86 C81 0.4(8)
C82 C81 C86 F86 178.7(4)
B1 C81 C86 F86 5.4(6)
C82 C81 C86 C85 -2.3(7)
B1 C81 C86 C85 -175.6(4)
C61 B1 C91 C96 -17.5(7)
C81 B1 C91 C96 -132.9(5)
C71 B1 C91 C96 105.1(5)
C61 B1 C91 C92 169.6(4)
C81 B1 C91 C92 54.2(6)
C71 B1 C91 C92 -67.8(5)
C96 C91 C92 F92 -176.7(4)
B1 C91 C92 F92 -2.9(6)
C96 C91 C92 C93 2.4(7)
B1 C91 C92 C93 176.2(4)
F92 C92 C93 F93 -0.4(6)
C91 C92 C93 F93 -179.6(4)
F92 C92 C93 C94 177.5(4)
C91 C92 C93 C94 -1.7(8)
F93 C93 C94 F94 -1.5(8)
C92 C93 C94 F94 -179.4(5)
F93 C93 C94 C95 178.3(5)
C92 C93 C94 C95 0.4(8)
F94 C94 C95 F95 -0.2(9)
C93 C94 C95 F95 180.0(5)
F94 C94 C95 C96 179.7(5)
C93 C94 C95 C96 -0.1(8)
C92 C91 C96 F96 178.7(4)
B1 C91 C96 F96 5.4(7)
C92 C91 C96 C95 -2.0(7)
B1 C91 C96 C95 -175.4(5)
F95 C95 C96 F96 0.3(7)
C94 C95 C96 F96 -179.7(5)
F95 C95 C96 C91 -179.0(5)
C94 C95 C96 C91 1.0(8)

loop_
_platon_squeeze_void_nr
_platon_squeeze_void_average_x
_platon_squeeze_void_average_y
_platon_squeeze_void_average_z
_platon_squeeze_void_volume
_platon_squeeze_void_count_electrons
_platon_squeeze_void_content
1 0.062 0.500 1.000 600 47 ' '
